data_4305178
loop_
_publ_author_name
'Yurii S. Moroz'
'Kinga Kulon'
'Matti Haukka'
'El\.zbieta Gumienna-Kontecka'
'Henryk Koz\/lowski'
'Franc Meyer'
'Igor O. Fritsky'

_publ_contact_author 'Igor O.Fritsky'
_publ_contact_author_email ifritsky@univ.kiev.ua
_publ_section_title
;
Synthesis and Structure of [2 x 2] Molecular Grid Copper(II) and
Nickel(II) Complexes with a New Polydentate Oxime-Containing Schiff Base
Ligand
;
_journal_name_full 'Inorganic Chemistry'
_journal_page_first 5656
_journal_page_last 5665
_journal_paper_doi 10.1021/ic702375h
_journal_volume 47
_journal_year 2008
_chemical_formula_moiety 'C44 H48 Cu4 N16 O16, 2(H2 O)'
_chemical_formula_sum 'C11 H13 Cu N4 O4.5'
_chemical_formula_weight 336.79
_chemical_name_systematic
; 
 ?
;
_space_group_IT_number 86
_symmetry_cell_setting tetragonal
_symmetry_space_group_name_Hall '-P 4bc'
_symmetry_space_group_name_H-M 'P 42/n :2'
_atom_sites_solution_hydrogens geom
_atom_sites_solution_primary direct
_atom_sites_solution_secondary difmap
_audit_creation_method SHELXL-97
_cell_angle_alpha 90.00
_cell_angle_beta 90.00
_cell_angle_gamma 90.00
_cell_formula_units_Z 8
_cell_length_a 15.4644(10)
_cell_length_b 15.4644(10)
_cell_length_c 11.4200(4)
_cell_measurement_reflns_used 16074
_cell_measurement_temperature 120(2)
_cell_measurement_theta_max 27.48
_cell_measurement_theta_min 1.00
_cell_volume 2731.1(3)
_computing_cell_refinement 'Denzo/Scalepack (Otwinowski & Minor, 1997)'
_computing_data_collection 'Collect (Nonius BV, 1997-2000)'
_computing_data_reduction 'Denzo/Scalepack (Otwinowski & Minor, 1997)'
_computing_molecular_graphics 'ORTEP-3 for Windows (Farrugia, 1997)'
_computing_publication_material 'SHELXL-97 (Sheldrick, 1997)'
_computing_structure_refinement 'SHELXL-97 (Sheldrick, 1997)'
_computing_structure_solution 'SHELXS-97 (Sheldrick, 1997)'
_diffrn_ambient_temperature 120(2)
_diffrn_detector_area_resol_mean 9
_diffrn_measured_fraction_theta_full 0.995
_diffrn_measured_fraction_theta_max 0.995
_diffrn_measurement_device '95mm CCD camera on \k-goniostat'
_diffrn_measurement_device_type 'Nonius KappaCCD'
_diffrn_measurement_method '\f scans and \w scans with \k offset'
_diffrn_radiation_monochromator 'horizontally mounted graphite crystal'
_diffrn_radiation_source 'fine-focus sealed tube'
_diffrn_radiation_type MoK\a
_diffrn_radiation_wavelength 0.71073
_diffrn_reflns_av_R_equivalents 0.0619
_diffrn_reflns_av_sigmaI/netI 0.0388
_diffrn_reflns_limit_h_max 20
_diffrn_reflns_limit_h_min -20
_diffrn_reflns_limit_k_max 20
_diffrn_reflns_limit_k_min -19
_diffrn_reflns_limit_l_max 14
_diffrn_reflns_limit_l_min -13
_diffrn_reflns_number 25942
_diffrn_reflns_theta_full 27.51
_diffrn_reflns_theta_max 27.51
_diffrn_reflns_theta_min 3.44
_exptl_absorpt_coefficient_mu 1.623
_exptl_absorpt_correction_T_max 0.8771
_exptl_absorpt_correction_T_min 0.7076
_exptl_absorpt_correction_type multi-scan
_exptl_absorpt_process_details 'Xprep in Shelxtl v.6.14-1 (Sheldrick, 2005)'
_exptl_crystal_colour green
_exptl_crystal_density_diffrn 1.638
_exptl_crystal_density_method 'not measured'
_exptl_crystal_description block
_exptl_crystal_F_000 1376
_exptl_crystal_size_max 0.23
_exptl_crystal_size_mid 0.12
_exptl_crystal_size_min 0.08
_refine_diff_density_max 0.520
_refine_diff_density_min -0.375
_refine_diff_density_rms 0.079
_refine_ls_extinction_method none
_refine_ls_goodness_of_fit_ref 1.091
_refine_ls_hydrogen_treatment mixed
_refine_ls_matrix_type full
_refine_ls_number_parameters 188
_refine_ls_number_reflns 3116
_refine_ls_number_restraints 0
_refine_ls_restrained_S_all 1.091
_refine_ls_R_factor_all 0.0737
_refine_ls_R_factor_gt 0.0436
_refine_ls_shift/su_max 0.000
_refine_ls_shift/su_mean 0.000
_refine_ls_structure_factor_coef Fsqd
_refine_ls_weighting_details 'calc w=1/[\s^2^(Fo^2^)+(0.0332P)^2^+3.9982P] where P=(Fo^2^+2Fc^2^)/3'
_refine_ls_weighting_scheme calc
_refine_ls_wR_factor_gt 0.0919
_refine_ls_wR_factor_ref 0.1034
_reflns_number_gt 2196
_reflns_number_total 3116
_reflns_threshold_expression >2sigma(I)
_cod_data_source_file ic702375h-file003.cif
_cod_data_source_block 2
_cod_original_sg_symbol_H-M 'P 42/n'
_cod_original_formula_sum 'C11 H13 Cu N4 O4.50'
_cod_database_code 4305178

loop_
_symmetry_equiv_pos_as_xyz
'x, y, z'
'-y, x+1/2, z+1/2'
'-x+1/2, -y+1/2, z'
'y+1/2, -x, z+1/2'
'-x, -y, -z'
'y, -x-1/2, -z-1/2'
'x-1/2, y-1/2, -z'
'-y-1/2, x, -z-1/2'

loop_
_atom_site_label
_atom_site_type_symbol
_atom_site_fract_x
_atom_site_fract_y
_atom_site_fract_z
_atom_site_U_iso_or_equiv
_atom_site_adp_type
_atom_site_occupancy
_atom_site_symmetry_multiplicity
_atom_site_calc_flag
_atom_site_refinement_flags
_atom_site_disorder_assembly
_atom_site_disorder_group
Cu1 Cu 0.10130(2) 0.36523(2) 0.24091(3) 0.02488(13) Uani 1 1 d . . .
O1 O 0.12419(14) 0.24182(14) 0.18872(18) 0.0277(5) Uani 1 1 d . . .
O2 O 0.01359(15) 0.33912(18) 0.4715(2) 0.0428(6) Uani 1 1 d . . .
O3 O -0.04185(16) 0.33697(17) 0.1922(2) 0.0408(6) Uani 1 1 d . . .
O4 O -0.11777(18) 0.3186(3) 0.3539(3) 0.0691(10) Uani 1 1 d . . .
HO4 H -0.0692 0.3056 0.3869 0.104 Uiso 1 1 d R . .
O5 O -0.2500 0.2500 0.5080(3) 0.0519(10) Uani 1 2 d S . .
H5O H -0.2892 0.2398 0.4418 0.078 Uiso 1 1 d R . .
N1 N 0.09462(17) 0.49776(17) 0.2290(2) 0.0296(6) Uani 1 1 d . . .
N2 N 0.11924(17) 0.38042(18) 0.0745(2) 0.0295(6) Uani 1 1 d . . .
N3 N 0.13295(18) 0.30912(18) 0.0064(2) 0.0309(6) Uani 1 1 d . . .
N4 N 0.09097(17) 0.34995(18) 0.4143(2) 0.0307(6) Uani 1 1 d . . .
C1 C 0.0868(2) 0.5559(2) 0.3135(3) 0.0376(8) Uani 1 1 d . . .
H1 H 0.0820 0.5366 0.3922 0.045 Uiso 1 1 calc R . .
C2 C 0.0856(3) 0.6444(2) 0.2907(4) 0.0491(10) Uani 1 1 d . . .
H2 H 0.0821 0.6847 0.3532 0.059 Uiso 1 1 calc R . .
C3 C 0.0894(3) 0.6723(3) 0.1775(3) 0.0502(11) Uani 1 1 d . . .
H3 H 0.0870 0.7324 0.1606 0.060 Uiso 1 1 calc R . .
C4 C 0.0969(3) 0.6128(2) 0.0872(3) 0.0410(9) Uani 1 1 d . . .
H4 H 0.0987 0.6310 0.0078 0.049 Uiso 1 1 calc R . .
C5 C 0.1016(2) 0.5266(2) 0.1162(3) 0.0315(7) Uani 1 1 d . . .
C6 C 0.1160(2) 0.4573(2) 0.0292(3) 0.0299(7) Uani 1 1 d . . .
C7 C 0.1267(2) 0.4761(2) -0.0982(3) 0.0372(8) Uani 1 1 d . . .
H7A H 0.1843 0.5004 -0.1121 0.056 Uiso 1 1 calc R . .
H7B H 0.0827 0.5178 -0.1231 0.056 Uiso 1 1 calc R . .
H7C H 0.1202 0.4225 -0.1431 0.056 Uiso 1 1 calc R . .
C8 C 0.1338(2) 0.2411(2) 0.0764(3) 0.0284(7) Uani 1 1 d . . .
C9 C 0.1568(2) 0.3531(2) 0.4824(3) 0.0308(7) Uani 1 1 d . . .
C10 C 0.1509(3) 0.3471(3) 0.6127(3) 0.0482(10) Uani 1 1 d . . .
H10A H 0.1068 0.3874 0.6412 0.072 Uiso 1 1 calc R . .
H10B H 0.2069 0.3619 0.6473 0.072 Uiso 1 1 calc R . .
H10C H 0.1351 0.2880 0.6351 0.072 Uiso 1 1 calc R . .
C11 C -0.1075(2) 0.3174(3) 0.2446(3) 0.0402(8) Uani 1 1 d . . .
H11 H -0.1555 0.2995 0.1987 0.048 Uiso 1 1 calc R . .

loop_
_atom_site_aniso_label
_atom_site_aniso_U_11
_atom_site_aniso_U_22
_atom_site_aniso_U_33
_atom_site_aniso_U_23
_atom_site_aniso_U_13
_atom_site_aniso_U_12
Cu1 0.0267(2) 0.0232(2) 0.0248(2) 0.00032(16) 0.00083(16) 0.00102(15)
O1 0.0322(12) 0.0286(12) 0.0223(11) -0.0004(9) -0.0014(9) -0.0007(10)
O2 0.0285(13) 0.0669(18) 0.0329(12) -0.0013(12) 0.0075(10) -0.0049(12)
O3 0.0308(13) 0.0503(16) 0.0413(14) 0.0090(12) -0.0011(11) -0.0005(12)
O4 0.0321(16) 0.132(3) 0.0436(17) 0.0068(18) -0.0036(13) -0.0141(17)
O5 0.046(2) 0.066(3) 0.044(2) 0.000 0.000 -0.001(2)
N1 0.0270(14) 0.0267(14) 0.0352(15) -0.0007(12) 0.0033(11) 0.0004(11)
N2 0.0288(15) 0.0315(16) 0.0281(13) 0.0007(12) -0.0021(11) 0.0024(12)
N3 0.0373(16) 0.0290(15) 0.0265(13) -0.0013(11) -0.0005(12) 0.0027(13)
N4 0.0291(15) 0.0356(16) 0.0274(13) -0.0021(12) 0.0076(12) 0.0014(12)
C1 0.044(2) 0.0327(19) 0.0363(19) -0.0033(15) 0.0063(16) -0.0001(16)
C2 0.070(3) 0.030(2) 0.048(2) -0.0031(17) 0.019(2) 0.0028(19)
C3 0.071(3) 0.031(2) 0.049(2) 0.0022(17) 0.016(2) 0.0024(19)
C4 0.050(2) 0.035(2) 0.039(2) 0.0050(16) 0.0052(17) -0.0028(17)
C5 0.0295(18) 0.0300(18) 0.0349(18) 0.0022(14) 0.0022(14) -0.0016(14)
C6 0.0296(18) 0.0292(18) 0.0309(17) 0.0026(14) 0.0025(13) -0.0001(14)
C7 0.047(2) 0.0326(19) 0.0321(18) 0.0048(15) 0.0041(15) 0.0001(16)
C8 0.0268(17) 0.0310(18) 0.0272(16) -0.0016(13) -0.0021(13) -0.0005(14)
C9 0.0302(18) 0.0361(19) 0.0262(16) -0.0046(14) 0.0023(14) -0.0006(15)
C10 0.039(2) 0.078(3) 0.0267(18) 0.0006(18) 0.0032(15) -0.009(2)
C11 0.0311(19) 0.050(2) 0.040(2) 0.0060(17) -0.0044(17) -0.0011(16)

loop_
_atom_type_symbol
_atom_type_description
_atom_type_scat_dispersion_real
_atom_type_scat_dispersion_imag
_atom_type_scat_source
C C 0.0033 0.0016 'International Tables Vol C Tables 4.2.6.8 and 6.1.1.4'
H H 0.0000 0.0000 'International Tables Vol C Tables 4.2.6.8 and 6.1.1.4'
N N 0.0061 0.0033 'International Tables Vol C Tables 4.2.6.8 and 6.1.1.4'
O O 0.0106 0.0060 'International Tables Vol C Tables 4.2.6.8 and 6.1.1.4'
Cu Cu 0.3201 1.2651 'International Tables Vol C Tables 4.2.6.8 and 6.1.1.4'

loop_
_geom_angle_atom_site_label_1
_geom_angle_atom_site_label_2
_geom_angle_atom_site_label_3
_geom_angle
_geom_angle_site_symmetry_1
_geom_angle_site_symmetry_3
_geom_angle_publ_flag
N2 Cu1 N4 176.33(11) . . y
N2 Cu1 O1 78.51(10) . . y
N4 Cu1 O1 101.15(10) . . y
N2 Cu1 N1 79.69(11) . . y
N4 Cu1 N1 100.33(11) . . y
O1 Cu1 N1 157.81(10) . . y
N2 Cu1 O1 101.37(9) . 6_566 y
N4 Cu1 O1 74.96(9) . 6_566 y
O1 Cu1 O1 90.26(11) . 6_566 y
N1 Cu1 O1 89.99(9) . 6_566 y
N2 Cu1 O3 85.67(10) . . y
N4 Cu1 O3 97.96(10) . . y
O1 Cu1 O3 85.36(9) . . y
N1 Cu1 O3 97.11(10) . . y
O1 Cu1 O3 170.83(8) 6_566 . y
N2 Cu1 Cu1 83.81(8) . 6_566 ?
N4 Cu1 Cu1 92.53(8) . 6_566 ?
O1 Cu1 Cu1 87.71(6) . 6_566 ?
N1 Cu1 Cu1 85.87(7) . 6_566 ?
O1 Cu1 Cu1 17.59(5) 6_566 6_566 ?
O3 Cu1 Cu1 168.38(6) . 6_566 ?
C8 O1 Cu1 108.7(2) . . ?
C8 O1 Cu1 109.09(19) . 8_656 ?
Cu1 O1 Cu1 142.20(10) . 8_656 ?
C11 O3 Cu1 136.4(2) . . ?
C11 O4 HO4 108.6 . . ?
C1 N1 C5 118.2(3) . . ?
C1 N1 Cu1 129.2(2) . . ?
C5 N1 Cu1 112.6(2) . . ?
C6 N2 N3 121.3(3) . . ?
C6 N2 Cu1 119.8(2) . . ?
N3 N2 Cu1 118.9(2) . . ?
C8 N3 N2 107.5(3) . . ?
C9 N4 O2 114.1(3) . . ?
C9 N4 Cu1 122.2(2) . . ?
O2 N4 Cu1 123.7(2) . . ?
N1 C1 C2 122.1(3) . . ?
N1 C1 H1 118.9 . . ?
C2 C1 H1 118.9 . . ?
C3 C2 C1 119.2(4) . . ?
C3 C2 H2 120.4 . . ?
C1 C2 H2 120.4 . . ?
C2 C3 C4 119.8(4) . . ?
C2 C3 H3 120.1 . . ?
C4 C3 H3 120.1 . . ?
C5 C4 C3 117.9(3) . . ?
C5 C4 H4 121.0 . . ?
C3 C4 H4 121.0 . . ?
N1 C5 C4 122.6(3) . . ?
N1 C5 C6 114.1(3) . . ?
C4 C5 C6 123.3(3) . . ?
N2 C6 C5 113.8(3) . . ?
N2 C6 C7 124.2(3) . . ?
C5 C6 C7 122.0(3) . . ?
C6 C7 H7A 109.5 . . ?
C6 C7 H7B 109.5 . . ?
H7A C7 H7B 109.5 . . ?
C6 C7 H7C 109.5 . . ?
H7A C7 H7C 109.5 . . ?
H7B C7 H7C 109.5 . . ?
O1 C8 N3 126.3(3) . . ?
O1 C8 C9 118.3(3) . 8_656 ?
N3 C8 C9 115.3(3) . 8_656 ?
N4 C9 C8 115.4(3) . 6_566 ?
N4 C9 C10 123.6(3) . . ?
C8 C9 C10 121.0(3) 6_566 . ?
C9 C10 H10A 109.5 . . ?
C9 C10 H10B 109.5 . . ?
H10A C10 H10B 109.5 . . ?
C9 C10 H10C 109.5 . . ?
H10A C10 H10C 109.5 . . ?
H10B C10 H10C 109.5 . . ?
O3 C11 O4 126.1(4) . . ?
O3 C11 H11 117.0 . . ?
O4 C11 H11 117.0 . . ?

loop_
_geom_bond_atom_site_label_1
_geom_bond_atom_site_label_2
_geom_bond_distance
_geom_bond_site_symmetry_2
_geom_bond_publ_flag
Cu1 N2 1.935(3) . y
Cu1 N4 2.001(3) . y
Cu1 O1 2.030(2) . y
Cu1 N1 2.057(3) . y
Cu1 O1 2.323(2) 6_566 y
Cu1 O3 2.324(2) . y
Cu1 Cu1 4.1195(6) 6_566 y
O1 C8 1.291(4) . y
O1 Cu1 2.323(2) 8_656 n
O2 N4 1.374(3) . y
O3 C11 1.217(4) . y
O4 C11 1.259(4) . y
O4 HO4 0.8647 . ?
O5 H5O 0.9817 . ?
N1 C1 1.325(4) . y
N1 C5 1.367(4) . y
N2 C6 1.297(4) . y
N2 N3 1.366(4) . y
N3 C8 1.322(4) . y
N4 C9 1.282(4) . y
C1 C2 1.392(5) . n
C1 H1 0.9500 . ?
C2 C3 1.364(5) . ?
C2 H2 0.9500 . ?
C3 C4 1.387(5) . ?
C3 H3 0.9500 . ?
C4 C5 1.375(5) . ?
C4 H4 0.9500 . ?
C5 C6 1.478(5) . ?
C6 C7 1.494(4) . ?
C7 H7A 0.9800 . ?
C7 H7B 0.9800 . ?
C7 H7C 0.9800 . ?
C8 C9 1.479(4) 8_656 ?
C9 C8 1.479(5) 6_566 ?
C9 C10 1.494(5) . ?
C10 H10A 0.9800 . ?
C10 H10B 0.9800 . ?
C10 H10C 0.9800 . ?
C11 H11 0.9500 . ?

loop_
_geom_hbond_atom_site_label_D
_geom_hbond_atom_site_label_H
_geom_hbond_atom_site_label_A
_geom_hbond_distance_DH
_geom_hbond_distance_HA
_geom_hbond_distance_DA
_geom_hbond_angle_DHA
_geom_hbond_site_symmetry_A
O4 HO4 O2 0.86 1.69 2.456(4) 147.0 .
O5 H5O O4 0.98 1.97 2.899(4) 156.3 3_455
